data_4509936
loop_
_publ_author_name
'Gong, Yun'
'Shi, Hui-Fang'
'Jiang, Peng-Gang'
'Hua, Wei'
'Lin, Jian-Hua'

_publ_section_title
;
 Metal(II)-Induced Coordination Polymer Based on
 4-(5-(Pyridin-4-yl)-4H-1,2,4-triazol-3-yl)benzoate as an Electrocatalyst
 for Water Splitting
;
_journal_issue 2
_journal_name_full 'Crystal Growth &amp; Design'
_journal_page_first 649
_journal_paper_doi 10.1021/cg401529u
_journal_volume 14
_journal_year 2014
_chemical_formula_sum 'C56 H42 Co2 N16 O11'
_chemical_formula_weight 1232.92
_chemical_name_systematic
; 
 ? 
;
_space_group_IT_number 14
_symmetry_cell_setting monoclinic
_symmetry_space_group_name_Hall '-P 2ybc'
_symmetry_space_group_name_H-M 'P 1 21/c 1'
_atom_sites_solution_hydrogens geom
_atom_sites_solution_primary direct
_atom_sites_solution_secondary difmap
_audit_creation_method SHELXL-97
_cell_angle_alpha 90.00
_cell_angle_beta 90.1250(10)
_cell_angle_gamma 90.00
_cell_formula_units_Z 2
_cell_length_a 8.9470(9)
_cell_length_b 24.276(2)
_cell_length_c 12.5320(11)
_cell_measurement_reflns_used 3704
_cell_measurement_temperature 298(2)
_cell_measurement_theta_max 25.954
_cell_measurement_theta_min 2.277
_cell_volume 2721.9(4)
_computing_cell_refinement 'Bruker SMART'
_computing_data_collection 'Bruker SMART'
_computing_data_reduction 'Bruker SAINT'
_computing_molecular_graphics 'SHELXTL (Sheldrick, 2008)'
_computing_publication_material 'publCIF (Westrip, 2010)'
_computing_structure_refinement 'SHELXTL (Sheldrick, 2008)'
_computing_structure_solution 'SHELXTL (Sheldrick, 2008)'
_diffrn_ambient_temperature 298(2)
_diffrn_measured_fraction_theta_full 0.999
_diffrn_measured_fraction_theta_max 0.999
_diffrn_measurement_device_type 'Bruker SMART APEX CCD'
_diffrn_measurement_method 'phi and omega scans'
_diffrn_radiation_monochromator graphite
_diffrn_radiation_source 'fine-focus sealed tube'
_diffrn_radiation_type MoK\a
_diffrn_radiation_wavelength 0.71073
_diffrn_reflns_av_R_equivalents 0.0506
_diffrn_reflns_av_unetI/netI 0.0578
_diffrn_reflns_limit_h_max 10
_diffrn_reflns_limit_h_min -10
_diffrn_reflns_limit_k_max 19
_diffrn_reflns_limit_k_min -28
_diffrn_reflns_limit_l_max 14
_diffrn_reflns_limit_l_min -14
_diffrn_reflns_number 13520
_diffrn_reflns_theta_full 25.02
_diffrn_reflns_theta_max 25.02
_diffrn_reflns_theta_min 2.34
_exptl_absorpt_coefficient_mu 0.688
_exptl_absorpt_correction_T_max 0.91
_exptl_absorpt_correction_T_min 0.820
_exptl_absorpt_correction_type multi-scan
_exptl_absorpt_process_details 'SADABS (Sheldrick, 1996)'
_exptl_crystal_colour red
_exptl_crystal_density_diffrn 1.504
_exptl_crystal_density_method 'not measured'
_exptl_crystal_description block
_exptl_crystal_F_000 1264
_exptl_crystal_size_max 0.37
_exptl_crystal_size_mid 0.27
_exptl_crystal_size_min 0.13
_refine_diff_density_max 0.536
_refine_diff_density_min -0.492
_refine_diff_density_rms 0.073
_refine_ls_extinction_method none
_refine_ls_goodness_of_fit_ref 1.025
_refine_ls_hydrogen_treatment constr
_refine_ls_matrix_type full
_refine_ls_number_parameters 388
_refine_ls_number_reflns 4801
_refine_ls_number_restraints 0
_refine_ls_restrained_S_all 1.025
_refine_ls_R_factor_all 0.0845
_refine_ls_R_factor_gt 0.0530
_refine_ls_shift/su_max 0.000
_refine_ls_shift/su_mean 0.000
_refine_ls_structure_factor_coef Fsqd
_refine_ls_weighting_details 'calc w=1/[\s^2^(Fo^2^)+(0.0588P)^2^+4.6116P] where P=(Fo^2^+2Fc^2^)/3'
_refine_ls_weighting_scheme calc
_refine_ls_wR_factor_gt 0.1298
_refine_ls_wR_factor_ref 0.1501
_reflns_number_gt 3363
_reflns_number_total 4801
_reflns_threshold_expression >2sigma(I)
_cod_data_source_file cg401529u_si_002.cif
_cod_data_source_block 120623e
_cod_depositor_comments
;
The following automatic conversions were performed:

'_symmetry_cell_setting' value 'Monoclinic' changed to 'monoclinic'
according to
/usr/data/users/saulius/automatic-downloads/current/ACS/lib/dictionaries/cif_core.dic
dictionary named 'cif_core.dic' version 2.4.2 from 2011-04-26.

Automatic conversion script
Id: cif_fix_values 2281 2013-09-26 08:29:07Z andrius 
;
_cod_original_sg_symbol_H-M P2(1)/c
_cod_database_code 4509936

loop_
_symmetry_equiv_pos_as_xyz
'x, y, z'
'-x, y+1/2, -z+1/2'
'-x, -y, -z'
'x, -y-1/2, z-1/2'

loop_
_atom_site_label
_atom_site_type_symbol
_atom_site_fract_x
_atom_site_fract_y
_atom_site_fract_z
_atom_site_U_iso_or_equiv
_atom_site_adp_type
_atom_site_occupancy
_atom_site_symmetry_multiplicity
_atom_site_calc_flag
_atom_site_refinement_flags
Co1 Co 0.68204(6) 0.62444(2) 0.47115(4) 0.03170(19) Uani 1 1 d .
N1 N 0.2369(5) 0.45291(16) 1.0555(3) 0.0505(10) Uani 1 1 d .
N2 N 0.1496(5) 0.45894(17) 1.1442(3) 0.0532(11) Uani 1 1 d .
N3 N 0.1632(4) 0.53848(15) 1.0544(3) 0.0454(9) Uani 1 1 d .
H3A H 0.1494 0.5724 1.0376 0.054 Uiso 1 1 calc R
N4 N -0.1794(4) 0.58503(16) 1.3683(3) 0.0447(9) Uani 1 1 d .
N5 N 0.1863(4) 0.79876(15) -0.0872(3) 0.0446(9) Uani 1 1 d .
N6 N 0.0974(4) 0.79330(16) -0.1756(3) 0.0499(10) Uani 1 1 d .
N7 N 0.1494(4) 0.71045(15) -0.1046(3) 0.0443(9) Uani 1 1 d .
H7A H 0.1499 0.6754 -0.0953 0.053 Uiso 1 1 calc R
N8 N -0.1866(4) 0.66459(16) -0.4226(3) 0.0443(9) Uani 1 1 d .
O1 O 0.5397(3) 0.58950(14) 0.5681(2) 0.0500(8) Uani 1 1 d .
O2 O 0.6815(4) 0.51627(15) 0.5940(3) 0.0576(9) Uani 1 1 d .
O3 O 0.5518(4) 0.65927(16) 0.3696(3) 0.0613(10) Uani 1 1 d .
O4 O 0.6525(5) 0.74246(18) 0.3655(3) 0.0761(12) Uani 1 1 d .
O5 O 0.2441(5) 0.90667(15) 0.9766(3) 0.0500(11) Uani 0.75 1 d P
H5C H 0.3267 0.9008 1.0083 0.060 Uiso 0.75 1 d PR
H5D H 0.2472 0.9388 0.9499 0.060 Uiso 0.75 1 d PR
O6 O 0.6497(6) 0.8448(2) 0.4749(4) 0.092(2) Uani 0.75 1 d P
H6C H 0.6635 0.8186 0.4308 0.111 Uiso 0.75 1 d PR
H6D H 0.6923 0.8736 0.4514 0.111 Uiso 0.75 1 d PR
C1 C 0.5757(5) 0.54543(19) 0.6189(3) 0.0407(11) Uani 1 1 d .
C2 C 0.4836(5) 0.53304(18) 0.7164(3) 0.0383(10) Uani 1 1 d .
C3 C 0.3894(5) 0.57234(19) 0.7610(4) 0.0488(12) Uani 1 1 d .
H3 H 0.3780 0.6062 0.7275 0.059 Uiso 1 1 calc R
C4 C 0.3131(5) 0.56197(19) 0.8537(4) 0.0477(12) Uani 1 1 d .
H4 H 0.2520 0.5890 0.8827 0.057 Uiso 1 1 calc R
C5 C 0.3265(5) 0.51111(18) 0.9047(3) 0.0397(10) Uani 1 1 d .
C6 C 0.4194(6) 0.47185(19) 0.8595(4) 0.0524(13) Uani 1 1 d .
H6 H 0.4294 0.4376 0.8919 0.063 Uiso 1 1 calc R
C7 C 0.4974(6) 0.48298(19) 0.7669(4) 0.0509(12) Uani 1 1 d .
H7 H 0.5601 0.4562 0.7384 0.061 Uiso 1 1 calc R
C8 C 0.2433(5) 0.50115(18) 1.0029(3) 0.0404(10) Uani 1 1 d .
C9 C 0.1081(5) 0.51090(19) 1.1395(3) 0.0425(11) Uani 1 1 d .
C13 C -0.1332(6) 0.5337(2) 1.3802(4) 0.0588(14) Uani 1 1 d .
H13 H -0.1652 0.5139 1.4395 0.071 Uiso 1 1 calc R
C14 C -0.0391(6) 0.5081(2) 1.3078(4) 0.0614(15) Uani 1 1 d .
H14 H -0.0089 0.4719 1.3191 0.074 Uiso 1 1 calc R
C10 C 0.0100(5) 0.53635(19) 1.2189(3) 0.0422(11) Uani 1 1 d .
C11 C -0.0389(6) 0.5894(2) 1.2064(4) 0.0642(15) Uani 1 1 d .
H11 H -0.0084 0.6100 1.1477 0.077 Uiso 1 1 calc R
C12 C -0.1339(6) 0.6123(2) 1.2813(4) 0.0609(15) Uani 1 1 d .
H12 H -0.1675 0.6481 1.2708 0.073 Uiso 1 1 calc R
C15 C 0.5676(5) 0.7070(2) 0.3299(4) 0.0491(12) Uani 1 1 d .
C16 C 0.4746(5) 0.71778(19) 0.2317(3) 0.0401(10) Uani 1 1 d .
C17 C 0.4718(5) 0.7699(2) 0.1876(4) 0.0481(12) Uani 1 1 d .
H17 H 0.5272 0.7981 0.2186 0.058 Uiso 1 1 calc R
C18 C 0.3867(5) 0.78020(19) 0.0973(4) 0.0464(12) Uani 1 1 d .
H18 H 0.3833 0.8156 0.0691 0.056 Uiso 1 1 calc R
C19 C 0.3071(5) 0.73852(18) 0.0490(3) 0.0384(10) Uani 1 1 d .
C20 C 0.3108(5) 0.68627(19) 0.0924(4) 0.0468(11) Uani 1 1 d .
H20 H 0.2576 0.6578 0.0605 0.056 Uiso 1 1 calc R
C21 C 0.3937(5) 0.6766(2) 0.1836(4) 0.0483(12) Uani 1 1 d .
H21 H 0.3948 0.6414 0.2130 0.058 Uiso 1 1 calc R
C22 C 0.2168(5) 0.74866(18) -0.0464(3) 0.0375(10) Uani 1 1 d .
C23 C 0.0795(5) 0.73948(19) -0.1822(3) 0.0407(10) Uani 1 1 d .
C27 C -0.1455(5) 0.7170(2) -0.4308(4) 0.0463(11) Uani 1 1 d .
H27 H -0.1759 0.7370 -0.4903 0.056 Uiso 1 1 calc R
C28 C -0.0593(5) 0.7430(2) -0.3541(4) 0.0473(12) Uani 1 1 d .
H28 H -0.0339 0.7800 -0.3618 0.057 Uiso 1 1 calc R
C24 C -0.0110(5) 0.71367(19) -0.2656(3) 0.0416(11) Uani 1 1 d .
C25 C -0.0527(6) 0.6594(2) -0.2576(4) 0.0586(14) Uani 1 1 d .
H25 H -0.0219 0.6383 -0.1997 0.070 Uiso 1 1 calc R
C26 C -0.1402(6) 0.6368(2) -0.3359(4) 0.0605(15) Uani 1 1 d .
H26 H -0.1691 0.6002 -0.3288 0.073 Uiso 1 1 calc R

loop_
_atom_site_aniso_label
_atom_site_aniso_U_11
_atom_site_aniso_U_22
_atom_site_aniso_U_33
_atom_site_aniso_U_23
_atom_site_aniso_U_13
_atom_site_aniso_U_12
Co1 0.0353(3) 0.0358(3) 0.0239(3) 0.0020(2) -0.0021(2) -0.0004(3)
N1 0.067(3) 0.045(2) 0.040(2) 0.0053(18) 0.019(2) 0.002(2)
N2 0.069(3) 0.045(2) 0.045(2) 0.0077(19) 0.020(2) 0.001(2)
N3 0.058(2) 0.032(2) 0.046(2) 0.0050(17) 0.0113(19) 0.0027(18)
N4 0.044(2) 0.050(2) 0.040(2) -0.0013(19) 0.0016(17) -0.0013(18)
N5 0.052(2) 0.045(2) 0.036(2) 0.0042(17) -0.0179(18) -0.0028(18)
N6 0.060(3) 0.043(2) 0.047(2) 0.0086(19) -0.021(2) -0.0054(19)
N7 0.060(2) 0.033(2) 0.040(2) 0.0048(17) -0.0124(18) -0.0038(18)
N8 0.047(2) 0.043(2) 0.043(2) 0.0002(18) -0.0097(18) -0.0027(18)
O1 0.052(2) 0.054(2) 0.0432(18) 0.0141(16) 0.0025(15) -0.0030(16)
O2 0.062(2) 0.061(2) 0.050(2) 0.0038(17) 0.0206(17) 0.0055(18)
O3 0.068(2) 0.070(3) 0.046(2) 0.0148(18) -0.0105(17) 0.0128(19)
O4 0.081(3) 0.089(3) 0.059(2) 0.013(2) -0.036(2) -0.013(2)
O5 0.050(2) 0.026(2) 0.074(3) 0.001(2) -0.021(2) -0.0039(18)
O6 0.128(5) 0.036(3) 0.114(5) -0.015(3) 0.062(4) -0.029(3)
C1 0.046(3) 0.045(3) 0.032(2) 0.000(2) -0.002(2) -0.007(2)
C2 0.043(3) 0.038(3) 0.034(2) 0.0005(19) 0.0033(19) -0.0031(19)
C3 0.059(3) 0.041(3) 0.046(3) 0.009(2) 0.009(2) 0.004(2)
C4 0.057(3) 0.042(3) 0.044(3) 0.003(2) 0.013(2) 0.008(2)
C5 0.044(3) 0.036(2) 0.039(2) -0.002(2) 0.003(2) -0.0003(19)
C6 0.074(4) 0.038(3) 0.045(3) 0.010(2) 0.017(3) 0.009(2)
C7 0.062(3) 0.039(3) 0.052(3) 0.005(2) 0.015(2) 0.006(2)
C8 0.050(3) 0.036(3) 0.035(2) 0.003(2) 0.007(2) 0.000(2)
C9 0.047(3) 0.042(3) 0.038(2) 0.004(2) 0.010(2) -0.003(2)
C13 0.071(4) 0.065(4) 0.041(3) 0.016(3) 0.009(3) 0.015(3)
C14 0.077(4) 0.059(3) 0.049(3) 0.014(3) 0.022(3) 0.024(3)
C10 0.042(3) 0.045(3) 0.040(2) 0.000(2) 0.004(2) -0.004(2)
C11 0.079(4) 0.048(3) 0.065(3) 0.006(3) 0.035(3) -0.005(3)
C12 0.072(4) 0.043(3) 0.068(3) 0.003(3) 0.029(3) -0.002(3)
C15 0.045(3) 0.063(3) 0.039(3) 0.006(3) 0.003(2) 0.005(3)
C16 0.044(3) 0.048(3) 0.028(2) 0.003(2) -0.0001(19) 0.006(2)
C17 0.051(3) 0.052(3) 0.042(3) 0.004(2) -0.011(2) -0.006(2)
C18 0.058(3) 0.038(3) 0.042(3) 0.008(2) -0.016(2) -0.007(2)
C19 0.043(2) 0.041(3) 0.031(2) 0.0020(19) 0.0008(19) 0.002(2)
C20 0.056(3) 0.042(3) 0.042(3) 0.002(2) -0.009(2) 0.000(2)
C21 0.063(3) 0.041(3) 0.041(3) 0.008(2) -0.005(2) 0.005(2)
C22 0.041(2) 0.039(3) 0.033(2) 0.0052(19) -0.0038(19) -0.0043(19)
C23 0.042(3) 0.045(3) 0.035(2) 0.004(2) -0.0055(19) -0.003(2)
C27 0.055(3) 0.049(3) 0.035(2) 0.005(2) -0.006(2) -0.004(2)
C28 0.056(3) 0.043(3) 0.043(3) 0.005(2) -0.013(2) -0.008(2)
C24 0.045(3) 0.043(3) 0.036(2) 0.004(2) -0.005(2) -0.004(2)
C25 0.077(4) 0.046(3) 0.053(3) 0.011(2) -0.027(3) -0.006(3)
C26 0.073(4) 0.048(3) 0.060(3) 0.009(3) -0.029(3) -0.009(3)

loop_
_atom_type_symbol
_atom_type_description
_atom_type_scat_dispersion_real
_atom_type_scat_dispersion_imag
_atom_type_scat_source
C C 0.0033 0.0016 'International Tables Vol C Tables 4.2.6.8 and 6.1.1.4'
H H 0.0000 0.0000 'International Tables Vol C Tables 4.2.6.8 and 6.1.1.4'
N N 0.0061 0.0033 'International Tables Vol C Tables 4.2.6.8 and 6.1.1.4'
O O 0.0106 0.0060 'International Tables Vol C Tables 4.2.6.8 and 6.1.1.4'
Co Co 0.3494 0.9721 'International Tables Vol C Tables 4.2.6.8 and 6.1.1.4'

loop_
_geom_angle_atom_site_label_1
_geom_angle_atom_site_label_2
_geom_angle_atom_site_label_3
_geom_angle
_geom_angle_site_symmetry_1
_geom_angle_site_symmetry_3
O3 Co1 O1 101.99(15) . .
O3 Co1 N8 125.08(16) . 1_656
O1 Co1 N8 100.26(15) . 1_656
O3 Co1 N4 99.05(15) . 1_654
O1 Co1 N4 126.13(15) . 1_654
N8 Co1 N4 106.85(15) 1_656 1_654
C8 N1 N2 109.3(4) . .
C9 N2 N1 103.2(4) . .
C8 N3 C9 104.2(4) . .
C8 N3 H3A 127.9 . .
C9 N3 H3A 127.9 . .
C13 N4 C12 117.5(4) . .
C13 N4 Co1 124.3(3) . 1_456
C12 N4 Co1 118.1(3) . 1_456
C22 N5 N6 109.6(4) . .
C23 N6 N5 102.5(3) . .
C22 N7 C23 103.9(4) . .
C22 N7 H7A 128.1 . .
C23 N7 H7A 128.1 . .
C27 N8 C26 117.3(4) . .
C27 N8 Co1 124.8(3) . 1_454
C26 N8 Co1 117.9(3) . 1_454
C1 O1 Co1 120.4(3) . .
C15 O3 Co1 126.4(3) . .
H5C O5 H5D 107.9 . .
H6C O6 H6D 108.8 . .
O2 C1 O1 123.3(4) . .
O2 C1 C2 121.1(4) . .
O1 C1 C2 115.5(4) . .
C7 C2 C3 118.3(4) . .
C7 C2 C1 120.1(4) . .
C3 C2 C1 121.5(4) . .
C4 C3 C2 121.2(4) . .
C4 C3 H3 119.4 . .
C2 C3 H3 119.4 . .
C3 C4 C5 120.5(4) . .
C3 C4 H4 119.7 . .
C5 C4 H4 119.7 . .
C6 C5 C4 118.1(4) . .
C6 C5 C8 122.5(4) . .
C4 C5 C8 119.3(4) . .
C7 C6 C5 120.9(4) . .
C7 C6 H6 119.6 . .
C5 C6 H6 119.6 . .
C2 C7 C6 120.9(4) . .
C2 C7 H7 119.5 . .
C6 C7 H7 119.5 . .
N3 C8 N1 109.5(4) . .
N3 C8 C5 125.1(4) . .
N1 C8 C5 125.4(4) . .
N2 C9 N3 113.9(4) . .
N2 C9 C10 122.9(4) . .
N3 C9 C10 123.1(4) . .
N4 C13 C14 122.6(5) . .
N4 C13 H13 118.7 . .
C14 C13 H13 118.7 . .
C10 C14 C13 120.1(5) . .
C10 C14 H14 120.0 . .
C13 C14 H14 120.0 . .
C11 C10 C14 117.2(4) . .
C11 C10 C9 120.7(4) . .
C14 C10 C9 122.1(4) . .
C10 C11 C12 119.7(5) . .
C10 C11 H11 120.1 . .
C12 C11 H11 120.1 . .
N4 C12 C11 122.8(5) . .
N4 C12 H12 118.6 . .
C11 C12 H12 118.6 . .
O4 C15 O3 124.4(5) . .
O4 C15 C16 120.9(5) . .
O3 C15 C16 114.6(4) . .
C21 C16 C17 118.9(4) . .
C21 C16 C15 121.4(4) . .
C17 C16 C15 119.7(4) . .
C16 C17 C18 120.1(4) . .
C16 C17 H17 119.9 . .
C18 C17 H17 119.9 . .
C19 C18 C17 120.6(4) . .
C19 C18 H18 119.7 . .
C17 C18 H18 119.7 . .
C18 C19 C20 119.3(4) . .
C18 C19 C22 121.4(4) . .
C20 C19 C22 119.3(4) . .
C19 C20 C21 119.7(4) . .
C19 C20 H20 120.2 . .
C21 C20 H20 120.2 . .
C16 C21 C20 121.4(4) . .
C16 C21 H21 119.3 . .
C20 C21 H21 119.3 . .
N7 C22 N5 109.4(4) . .
N7 C22 C19 125.6(4) . .
N5 C22 C19 125.0(4) . .
N6 C23 N7 114.5(4) . .
N6 C23 C24 122.4(4) . .
N7 C23 C24 123.0(4) . .
N8 C27 C28 122.5(4) . .
N8 C27 H27 118.7 . .
C28 C27 H27 118.7 . .
C27 C28 C24 119.6(4) . .
C27 C28 H28 120.2 . .
C24 C28 H28 120.2 . .
C25 C24 C28 117.9(4) . .
C25 C24 C23 120.6(4) . .
C28 C24 C23 121.5(4) . .
C26 C25 C24 119.1(4) . .
C26 C25 H25 120.4 . .
C24 C25 H25 120.4 . .
N8 C26 C25 123.6(5) . .
N8 C26 H26 118.2 . .
C25 C26 H26 118.2 . .

loop_
_geom_bond_atom_site_label_1
_geom_bond_atom_site_label_2
_geom_bond_distance
_geom_bond_site_symmetry_2
Co1 O3 1.920(3) .
Co1 O1 1.956(3) .
Co1 N8 2.024(4) 1_656
Co1 N4 2.030(4) 1_654
N1 C8 1.345(5) .
N1 N2 1.368(5) .
N2 C9 1.316(6) .
N3 C8 1.324(5) .
N3 C9 1.354(5) .
N3 H3A 0.8600 .
N4 C13 1.322(6) .
N4 C12 1.340(6) .
N4 Co1 2.030(4) 1_456
N5 C22 1.347(5) .
N5 N6 1.368(5) .
N6 C23 1.319(6) .
N7 C22 1.324(5) .
N7 C23 1.353(5) .
N7 H7A 0.8600 .
N8 C27 1.328(6) .
N8 C26 1.344(6) .
N8 Co1 2.024(4) 1_454
O1 C1 1.286(5) .
O2 C1 1.223(5) .
O3 C15 1.269(6) .
O4 C15 1.231(6) .
O5 H5C 0.8500 .
O5 H5D 0.8499 .
O6 H6C 0.8501 .
O6 H6D 0.8499 .
C1 C2 1.505(6) .
C2 C7 1.376(6) .
C2 C3 1.391(6) .
C3 C4 1.371(6) .
C3 H3 0.9300 .
C4 C5 1.395(6) .
C4 H4 0.9300 .
C5 C6 1.387(6) .
C5 C8 1.459(6) .
C6 C7 1.382(6) .
C6 H6 0.9300 .
C7 H7 0.9300 .
C9 C10 1.465(6) .
C13 C14 1.386(7) .
C13 H13 0.9300 .
C14 C10 1.380(6) .
C14 H14 0.9300 .
C10 C11 1.369(7) .
C11 C12 1.384(7) .
C11 H11 0.9300 .
C12 H12 0.9300 .
C15 C16 1.507(6) .
C16 C21 1.374(6) .
C16 C17 1.381(6) .
C17 C18 1.385(6) .
C17 H17 0.9300 .
C18 C19 1.377(6) .
C18 H18 0.9300 .
C19 C20 1.381(6) .
C19 C22 1.463(6) .
C20 C21 1.380(6) .
C20 H20 0.9300 .
C21 H21 0.9300 .
C23 C24 1.462(6) .
C27 C28 1.384(6) .
C27 H27 0.9300 .
C28 C24 1.386(6) .
C28 H28 0.9300 .
C24 C25 1.373(6) .
C25 C26 1.369(7) .
C25 H25 0.9300 .
C26 H26 0.9300 .
